data_4032243
loop_
_publ_author_name
'Salikov, Rinat F.'
'Trainov, Konstantin P.'
'Levina, Anastasia A.'
'Belousova, Irina K.'
'Medvedev, Michael G.'
'Tomilov, Yury V.'

_publ_section_title
;
 Synthesis of Branched Tryptamines via the Domino Cloke-Stevens/Grandberg
 Rearrangement.
;
_journal_issue 1
_journal_name_full 'The Journal of organic chemistry'
_journal_page_first 790
_journal_page_last 795
_journal_paper_doi 10.1021/acs.joc.6b02578
_journal_volume 82
_journal_year 2017
_chemical_absolute_configuration ad
_chemical_formula_moiety 'C19 H19 Br N2 O'
_chemical_formula_sum 'C19 H19 Br N2 O'
_chemical_formula_weight 371.27
_chemical_name_systematic (S)-N-(2-(5-bromo-2-methyl-1H-indol-3-yl)-1-phenylethyl)acetamide
_space_group_crystal_system monoclinic
_space_group_IT_number 4
_space_group_name_Hall 'P 2yb'
_space_group_name_H-M_alt 'P 1 21 1'
_symmetry_space_group_name_Hall 'P 2yb'
_symmetry_space_group_name_H-M 'P 1 21 1'
_atom_sites_solution_hydrogens mixed
_atom_sites_solution_primary direct
_audit_creation_date 2016-07-28
_audit_creation_method
;
Olex2 1.2
(compiled 2016.02.19 svn.r3266 for OlexSys, GUI svn.r5155)
;
_cell_angle_alpha 90
_cell_angle_beta 110.431(3)
_cell_angle_gamma 90
_cell_formula_units_Z 4
_cell_length_a 8.1146(11)
_cell_length_b 19.140(3)
_cell_length_c 11.5187(16)
_cell_measurement_reflns_used 7176
_cell_measurement_temperature 120
_cell_measurement_theta_max 30.34
_cell_measurement_theta_min 2.68
_cell_volume 1676.5(4)
_computing_cell_refinement 'SAINT v8.34A (Bruker, 2013)'
_computing_data_reduction 'SAINT v8.34A (Bruker, 2013)'
_computing_molecular_graphics 'Olex2 (Dolomanov et al., 2009)'
_computing_publication_material 'Olex2 (Dolomanov et al., 2009)'
_computing_structure_refinement 'ShelXL (Sheldrick, 2015)'
_computing_structure_solution 'ShelXT (Sheldrick, 2015)'
_diffrn_ambient_temperature 120
_diffrn_measured_fraction_theta_full 1.000
_diffrn_measured_fraction_theta_max 0.996
_diffrn_measurement_device_type 'Bruker APEX DUO CCD'
_diffrn_measurement_method '\f and \w scans'
_diffrn_radiation_monochromator graphite
_diffrn_radiation_type MoK\a
_diffrn_radiation_wavelength 0.71073
_diffrn_reflns_av_R_equivalents 0.0445
_diffrn_reflns_av_unetI/netI 0.0837
_diffrn_reflns_Laue_measured_fraction_full 1.000
_diffrn_reflns_Laue_measured_fraction_max 0.996
_diffrn_reflns_limit_h_max 11
_diffrn_reflns_limit_h_min -11
_diffrn_reflns_limit_k_max 27
_diffrn_reflns_limit_k_min -27
_diffrn_reflns_limit_l_max 16
_diffrn_reflns_limit_l_min -16
_diffrn_reflns_number 23329
_diffrn_reflns_point_group_measured_fraction_full 0.997
_diffrn_reflns_point_group_measured_fraction_max 0.989
_diffrn_reflns_theta_full 26.000
_diffrn_reflns_theta_max 30.716
_diffrn_reflns_theta_min 1.887
_diffrn_standards_number 0
_exptl_absorpt_coefficient_mu 2.458
_exptl_absorpt_correction_T_max 0.4330
_exptl_absorpt_correction_T_min 0.2407
_exptl_absorpt_correction_type multi-scan
_exptl_absorpt_process_details
;
SADABS-2008/1 (Bruker,2008) was used for absorption correction.
wR2(int) was 0.1558 before and 0.0619 after correction.
The Ratio of minimum to maximum transmission is 0.5559.
The \l/2 correction factor is 0.0015.
;
_exptl_crystal_colour 'clear brownish yellow'
_exptl_crystal_colour_lustre clear
_exptl_crystal_colour_modifier brownish
_exptl_crystal_colour_primary yellow
_exptl_crystal_density_diffrn 1.471
_exptl_crystal_description prism
_exptl_crystal_F_000 760
_exptl_crystal_size_max 0.5
_exptl_crystal_size_mid 0.5
_exptl_crystal_size_min 0.4
_refine_diff_density_max 0.913
_refine_diff_density_min -0.511
_refine_diff_density_rms 0.072
_refine_ls_abs_structure_details
;
 Flack x determined using 3161 quotients [(I+)-(I-)]/[(I+)+(I-)]
 (Parsons, Flack and Wagner, Acta Cryst. B69 (2013) 249-259).
;
_refine_ls_abs_structure_Flack 0.005(4)
_refine_ls_extinction_method none
_refine_ls_goodness_of_fit_ref 0.898
_refine_ls_hydrogen_treatment mixed
_refine_ls_matrix_type full
_refine_ls_number_parameters 435
_refine_ls_number_reflns 10315
_refine_ls_number_restraints 1
_refine_ls_restrained_S_all 0.898
_refine_ls_R_factor_all 0.0567
_refine_ls_R_factor_gt 0.0382
_refine_ls_shift/su_max 0.001
_refine_ls_shift/su_mean 0.000
_refine_ls_structure_factor_coef Fsqd
_refine_ls_weighting_details 'w=1/[\s^2^(Fo^2^)] where P=(Fo^2^+2Fc^2^)/3'
_refine_ls_weighting_scheme calc
_refine_ls_wR_factor_gt 0.0718
_refine_ls_wR_factor_ref 0.0772
_reflns_Friedel_coverage 0.932
_reflns_Friedel_fraction_full 0.994
_reflns_Friedel_fraction_max 0.980
_reflns_number_gt 8145
_reflns_number_total 10315
_reflns_threshold_expression 'I > 2\s(I)'
_cod_data_source_file jo6b02578_si_001.cif
_cod_data_source_block sad
_cod_database_code 4032243
_shelx_space_group_comment
;
The symmetry employed for this shelxl refinement is uniquely defined
by the following loop, which should always be used as a source of
symmetry information in preference to the above space-group names.
They are only intended as comments.
;
_olex2_refinement_description
;
1. Fixed Uiso
 At 1.2 times of:
  All C(H) groups, All C(H,H) groups
 At 1.5 times of:
  All C(H,H,H) groups
2.a Ternary CH refined with riding coordinates:
 C13(H00M), C13A(H3)
2.b Secondary CH2 refined with riding coordinates:
 C12A(H01F,H01E), C12(H10,H11)
2.c Aromatic/amide H refined with riding coordinates:
 C6A(H013), C17(H00G), C18A(H017), C10A(H00P), C10(H4), C19A(H00X), C15(H00T),
 C19(H5), C15A(H9), C9(H012), C6(H12), C9A(H13), C17A(H14), C18(H15), C16(H019),
  C16A(H19)
2.d Idealised Me refined as rotating group:
 C23(H00H,H00I,H00J), C3(H00N,H00Q,H00S), C3A(H6,H7,H8), C23A(H16,H17,H18)
;
_shelx_shelxl_version_number 2014/7
_olex2_date_sample_data_collection 2016-07-24
_olex2_date_sample_submission 2016-07-13
_olex2_submission_original_sample_id rinat_2
_olex2_submission_special_instructions 'No special instructions were received'

loop_
_space_group_symop_operation_xyz
'x, y, z'
'-x, y+1/2, -z'

loop_
_atom_site_label
_atom_site_type_symbol
_atom_site_fract_x
_atom_site_fract_y
_atom_site_fract_z
_atom_site_U_iso_or_equiv
_atom_site_adp_type
_atom_site_occupancy
_atom_site_site_symmetry_order
_atom_site_calc_flag
_atom_site_refinement_flags_posn
Br8A Br 0.56082(5) 0.67641(2) 0.89541(3) 0.03302(11) Uani 1 1 d .
Br8 Br 1.12797(5) 0.37151(2) 1.17515(4) 0.03345(11) Uani 1 1 d .
O22A O 0.5899(3) 0.49037(12) 0.4775(2) 0.0218(5) Uani 1 1 d .
O22 O 0.4261(3) 0.25200(12) 0.5629(2) 0.0187(5) Uani 1 1 d .
N1A N -0.0818(4) 0.70179(15) 0.4421(3) 0.0186(6) Uani 1 1 d .
N20A N 0.4718(4) 0.59666(16) 0.4145(3) 0.0167(6) Uani 1 1 d .
N20 N 0.4672(3) 0.36860(16) 0.5739(2) 0.0150(5) Uani 1 1 d .
N1 N 0.4038(4) 0.49201(17) 1.0225(3) 0.0240(7) Uani 1 1 d .
C21A C 0.5966(4) 0.55505(17) 0.4886(3) 0.0168(7) Uani 1 1 d .
C14 C 0.2663(4) 0.35926(16) 0.6943(3) 0.0150(6) Uani 1 1 d .
C6A C 0.3286(5) 0.64259(18) 0.6538(3) 0.0186(7) Uani 1 1 d .
H013 H 0.4124 0.6077 0.6553 0.022 Uiso 1 1 calc R
C17 C -0.0668(5) 0.3380(2) 0.7057(4) 0.0280(8) Uani 1 1 d .
H00G H -0.1806 0.3308 0.7095 0.034 Uiso 1 1 calc R
C5A C 0.1759(4) 0.65160(16) 0.5499(3) 0.0158(6) Uani 1 1 d .
C21 C 0.4625(4) 0.30664(17) 0.5192(3) 0.0143(6) Uani 1 1 d .
C4A C 0.1013(4) 0.61539(17) 0.4335(3) 0.0163(6) Uani 1 1 d .
C2A C -0.0567(4) 0.64808(17) 0.3712(3) 0.0177(7) Uani 1 1 d .
C23 C 0.5090(5) 0.30641(18) 0.4042(3) 0.0198(7) Uani 1 1 d .
H00H H 0.6275 0.2872 0.4233 0.030 Uiso 1 1 calc GR
H00I H 0.5055 0.3543 0.3734 0.030 Uiso 1 1 calc GR
H00J H 0.4244 0.2775 0.3408 0.030 Uiso 1 1 calc GR
C13 C 0.4491(4) 0.37576(19) 0.6951(3) 0.0148(6) Uani 1 1 d .
H00M H 0.5341 0.3432 0.7542 0.018 Uiso 1 1 calc R
C11A C 0.0558(4) 0.70467(17) 0.5524(3) 0.0170(6) Uani 1 1 d .
C18A C 0.0109(5) 0.6150(2) 0.0044(4) 0.0259(8) Uani 1 1 d .
H017 H -0.0847 0.5940 -0.0592 0.031 Uiso 1 1 calc R
C10A C 0.0828(5) 0.74804(19) 0.6538(3) 0.0203(7) Uani 1 1 d .
H00P H 0.0001 0.7834 0.6529 0.024 Uiso 1 1 calc R
C2 C 0.3604(5) 0.49266(18) 0.8953(3) 0.0210(7) Uani 1 1 d .
C14A C 0.2330(4) 0.60855(18) 0.2090(3) 0.0173(7) Uani 1 1 d .
C13A C 0.3109(4) 0.56668(17) 0.3269(3) 0.0169(6) Uani 1 1 d .
H3 H 0.3436 0.5201 0.3021 0.020 Uiso 1 1 calc R
C10 C 0.6666(5) 0.45168(19) 1.1996(3) 0.0249(8) Uani 1 1 d .
H4 H 0.6218 0.4629 1.2633 0.030 Uiso 1 1 calc R
C11 C 0.5690(5) 0.46378(18) 1.0767(3) 0.0230(7) Uani 1 1 d .
C19A C 0.0927(5) 0.57912(19) 0.1138(3) 0.0217(7) Uani 1 1 d .
H00X H 0.0526 0.5337 0.1242 0.026 Uiso 1 1 calc R
C4 C 0.4955(5) 0.46514(17) 0.8660(3) 0.0181(7) Uani 1 1 d .
C15 C 0.1188(4) 0.38128(18) 0.5985(3) 0.0199(7) Uani 1 1 d .
H00T H 0.1314 0.4037 0.5285 0.024 Uiso 1 1 calc R
C12A C 0.1754(4) 0.55268(17) 0.3907(3) 0.0173(6) Uani 1 1 d .
H01F H 0.0763 0.5261 0.3324 0.021 Uiso 1 1 calc R
H01E H 0.2315 0.5223 0.4634 0.021 Uiso 1 1 calc R
C7A C 0.3533(4) 0.68632(18) 0.7545(3) 0.0196(7) Uani 1 1 d .
C3 C 0.1840(5) 0.5187(2) 0.8144(4) 0.0263(8) Uani 1 1 d .
H00N H 0.0920 0.4897 0.8267 0.039 Uiso 1 1 calc GR
H00Q H 0.1753 0.5163 0.7275 0.039 Uiso 1 1 calc GR
H00S H 0.1692 0.5672 0.8360 0.039 Uiso 1 1 calc GR
C19 C 0.2465(5) 0.32646(18) 0.7963(3) 0.0206(7) Uani 1 1 d .
H5 H 0.3474 0.3112 0.8626 0.025 Uiso 1 1 calc R
C3A C -0.1931(5) 0.63311(19) 0.2488(3) 0.0228(7) Uani 1 1 d .
H6 H -0.3100 0.6392 0.2543 0.034 Uiso 1 1 calc GR
H7 H -0.1800 0.5849 0.2245 0.034 Uiso 1 1 calc GR
H8 H -0.1791 0.6654 0.1868 0.034 Uiso 1 1 calc GR
C15A C 0.2914(4) 0.6747(2) 0.1898(3) 0.0222(7) Uani 1 1 d .
H9 H 0.3883 0.6956 0.2524 0.027 Uiso 1 1 calc R
C12 C 0.5017(4) 0.45163(17) 0.7394(3) 0.0163(6) Uani 1 1 d .
H10 H 0.6223 0.4608 0.7404 0.020 Uiso 1 1 calc R
H11 H 0.4212 0.4844 0.6798 0.020 Uiso 1 1 calc R
C5 C 0.6311(5) 0.44648(17) 0.9800(3) 0.0185(7) Uani 1 1 d .
C9 C 0.8310(5) 0.42282(19) 1.2270(3) 0.0269(8) Uani 1 1 d .
H012 H 0.9013 0.4136 1.3107 0.032 Uiso 1 1 calc R
C6 C 0.7984(5) 0.41774(18) 1.0089(3) 0.0204(7) Uani 1 1 d .
H12 H 0.8442 0.4060 0.9460 0.024 Uiso 1 1 calc R
C9A C 0.2332(5) 0.73851(18) 0.7561(3) 0.0211(7) Uani 1 1 d .
H13 H 0.2550 0.7672 0.8273 0.025 Uiso 1 1 calc R
C17A C 0.0669(5) 0.6808(2) -0.0132(3) 0.0273(8) Uani 1 1 d .
H14 H 0.0090 0.7057 -0.0877 0.033 Uiso 1 1 calc R
C7 C 0.8948(5) 0.40708(19) 1.1326(4) 0.0245(8) Uani 1 1 d .
C18 C 0.0809(5) 0.3159(2) 0.8019(4) 0.0263(8) Uani 1 1 d .
H15 H 0.0685 0.2933 0.8719 0.032 Uiso 1 1 calc R
C23A C 0.7470(5) 0.58988(19) 0.5870(3) 0.0232(7) Uani 1 1 d .
H16 H 0.7511 0.5739 0.6688 0.035 Uiso 1 1 calc GR
H17 H 0.7305 0.6407 0.5812 0.035 Uiso 1 1 calc GR
H18 H 0.8575 0.5778 0.5754 0.035 Uiso 1 1 calc GR
C16 C -0.0480(4) 0.3710(2) 0.6038(3) 0.0254(7) Uani 1 1 d .
H019 H -0.1489 0.3864 0.5376 0.031 Uiso 1 1 calc R
C16A C 0.2082(5) 0.7103(2) 0.0789(3) 0.0267(8) Uani 1 1 d .
H19 H 0.2492 0.7552 0.0666 0.032 Uiso 1 1 calc R
H20 H 0.339(5) 0.5076(18) 1.057(3) 0.010(9) Uiso 1 1 d .
H22 H 0.477(5) 0.637(2) 0.423(4) 0.016(10) Uiso 1 1 d .
H23 H 0.500(5) 0.402(2) 0.550(3) 0.010(9) Uiso 1 1 d .
H21 H -0.186(6) 0.723(2) 0.423(4) 0.033(12) Uiso 1 1 d .

loop_
_atom_site_aniso_label
_atom_site_aniso_U_11
_atom_site_aniso_U_22
_atom_site_aniso_U_33
_atom_site_aniso_U_23
_atom_site_aniso_U_13
_atom_site_aniso_U_12
Br8A 0.0301(2) 0.0364(2) 0.02245(18) -0.00211(17) -0.00357(15) 0.00377(18)
Br8 0.02376(19) 0.0321(2) 0.0369(2) 0.00946(18) 0.00109(16) 0.00032(16)
O22A 0.0230(13) 0.0161(12) 0.0279(13) 0.0053(10) 0.0109(11) 0.0030(9)
O22 0.0185(12) 0.0134(11) 0.0247(12) -0.0004(9) 0.0083(10) -0.0014(9)
N1A 0.0148(14) 0.0202(15) 0.0217(15) 0.0017(11) 0.0076(12) 0.0038(11)
N20A 0.0164(14) 0.0144(14) 0.0177(14) -0.0010(11) 0.0038(11) 0.0008(11)
N20 0.0173(13) 0.0124(13) 0.0163(12) 0.0017(11) 0.0072(11) -0.0010(11)
N1 0.0271(17) 0.0268(16) 0.0230(16) -0.0055(13) 0.0149(14) 0.0005(13)
C21A 0.0156(16) 0.0205(17) 0.0172(15) 0.0037(13) 0.0093(13) 0.0002(13)
C14 0.0140(15) 0.0142(16) 0.0168(15) -0.0043(11) 0.0055(12) 0.0004(11)
C6A 0.0190(17) 0.0163(15) 0.0205(16) 0.0044(13) 0.0071(14) 0.0007(12)
C17 0.0170(18) 0.033(2) 0.037(2) -0.0038(17) 0.0134(17) -0.0033(15)
C5A 0.0152(16) 0.0153(15) 0.0190(16) 0.0018(12) 0.0085(13) -0.0004(11)
C21 0.0087(14) 0.0171(15) 0.0161(15) -0.0005(12) 0.0031(12) 0.0011(11)
C4A 0.0156(16) 0.0154(15) 0.0200(15) 0.0019(12) 0.0088(13) -0.0006(12)
C2A 0.0149(16) 0.0192(16) 0.0203(16) 0.0009(13) 0.0079(14) 0.0014(12)
C23 0.0191(17) 0.0210(17) 0.0199(17) -0.0031(13) 0.0077(14) 0.0008(13)
C13 0.0146(14) 0.0157(15) 0.0128(13) -0.0002(13) 0.0032(12) 0.0001(13)
C11A 0.0160(16) 0.0174(15) 0.0207(16) 0.0028(12) 0.0102(13) 0.0011(12)
C18A 0.0201(17) 0.036(2) 0.0203(16) -0.0026(15) 0.0054(14) 0.0048(15)
C10A 0.0246(18) 0.0182(16) 0.0232(17) 0.0003(13) 0.0148(15) 0.0004(13)
C2 0.0243(18) 0.0178(17) 0.0214(17) -0.0031(13) 0.0088(15) -0.0033(13)
C14A 0.0150(16) 0.0204(16) 0.0175(15) -0.0012(13) 0.0069(13) 0.0049(12)
C13A 0.0162(16) 0.0155(15) 0.0182(15) -0.0018(12) 0.0050(13) 0.0012(12)
C10 0.035(2) 0.0215(18) 0.0182(16) -0.0017(14) 0.0099(16) -0.0060(15)
C11 0.028(2) 0.0193(17) 0.0229(17) -0.0033(13) 0.0099(15) -0.0059(14)
C19A 0.0184(17) 0.0236(18) 0.0217(17) -0.0039(14) 0.0054(14) 0.0013(13)
C4 0.0205(17) 0.0152(16) 0.0186(16) -0.0029(12) 0.0068(14) -0.0033(13)
C15 0.0196(16) 0.0177(17) 0.0220(16) -0.0005(13) 0.0066(14) 0.0005(13)
C12A 0.0130(15) 0.0159(15) 0.0219(16) -0.0003(13) 0.0049(13) 0.0003(12)
C7A 0.0185(16) 0.0227(18) 0.0167(14) 0.0026(13) 0.0051(12) -0.0025(13)
C3 0.0239(19) 0.028(2) 0.0289(19) -0.0033(15) 0.0115(16) 0.0021(15)
C19 0.0205(17) 0.0237(17) 0.0186(16) 0.0005(13) 0.0081(14) 0.0016(13)
C3A 0.0179(18) 0.0249(18) 0.0230(17) -0.0037(14) 0.0038(15) 0.0032(14)
C15A 0.0222(17) 0.0238(17) 0.0211(15) -0.0004(15) 0.0082(13) 0.0041(15)
C12 0.0151(16) 0.0159(15) 0.0167(15) -0.0016(12) 0.0040(13) -0.0012(12)
C5 0.0237(18) 0.0154(15) 0.0159(15) -0.0025(13) 0.0064(14) -0.0046(13)
C9 0.034(2) 0.0228(19) 0.0183(17) 0.0004(14) 0.0013(16) -0.0086(15)
C6 0.0217(18) 0.0179(16) 0.0218(17) -0.0017(13) 0.0079(15) -0.0049(13)
C9A 0.0260(19) 0.0201(17) 0.0201(16) -0.0009(13) 0.0117(15) -0.0017(13)
C17A 0.0272(19) 0.039(2) 0.0183(16) 0.0065(18) 0.0106(14) 0.0131(18)
C7 0.0240(19) 0.0173(17) 0.0261(18) 0.0013(14) 0.0011(16) -0.0055(14)
C18 0.029(2) 0.029(2) 0.0280(19) -0.0003(16) 0.0176(17) -0.0050(15)
C23A 0.0186(18) 0.0255(19) 0.0230(17) 0.0053(14) 0.0039(14) -0.0010(14)
C16 0.0161(16) 0.0278(18) 0.0276(18) -0.0035(18) 0.0014(14) 0.0035(17)
C16A 0.032(2) 0.0262(19) 0.0237(18) 0.0034(15) 0.0121(16) 0.0026(15)

loop_
_atom_type_symbol
_atom_type_description
_atom_type_scat_dispersion_real
_atom_type_scat_dispersion_imag
_atom_type_scat_source
C C 0.0033 0.0016 'International Tables Vol C Tables 4.2.6.8 and 6.1.1.4'
H H 0.0000 0.0000 'International Tables Vol C Tables 4.2.6.8 and 6.1.1.4'
Br Br -0.2901 2.4595 'International Tables Vol C Tables 4.2.6.8 and 6.1.1.4'
N N 0.0061 0.0033 'International Tables Vol C Tables 4.2.6.8 and 6.1.1.4'
O O 0.0106 0.0060 'International Tables Vol C Tables 4.2.6.8 and 6.1.1.4'

loop_
_geom_angle_atom_site_label_1
_geom_angle_atom_site_label_2
_geom_angle_atom_site_label_3
_geom_angle
C2A N1A H21 121(3)
C11A N1A C2A 109.9(3)
C11A N1A H21 127(3)
C21A N20A C13A 120.2(3)
C21A N20A H22 121(3)
C13A N20A H22 118(3)
C21 N20 C13 122.6(3)
C21 N20 H23 122(3)
C13 N20 H23 114(3)
C2 N1 H20 123(3)
C11 N1 C2 109.4(3)
C11 N1 H20 128(3)
O22A C21A N20A 122.1(3)
O22A C21A C23A 120.9(3)
N20A C21A C23A 116.9(3)
C15 C14 C13 121.0(3)
C15 C14 C19 119.3(3)
C19 C14 C13 119.4(3)
C5A C6A H013 121.1
C7A C6A H013 121.1
C7A C6A C5A 117.8(3)
C18 C17 H00G 120.1
C18 C17 C16 119.8(3)
C16 C17 H00G 120.1
C6A C5A C4A 134.0(3)
C6A C5A C11A 118.7(3)
C11A C5A C4A 107.2(3)
O22 C21 N20 121.9(3)
O22 C21 C23 121.7(3)
N20 C21 C23 116.4(3)
C5A C4A C12A 127.2(3)
C2A C4A C5A 106.1(3)
C2A C4A C12A 126.7(3)
N1A C2A C4A 109.5(3)
N1A C2A C3A 119.6(3)
C4A C2A C3A 130.9(3)
C21 C23 H00H 109.5
C21 C23 H00I 109.5
C21 C23 H00J 109.5
H00H C23 H00I 109.5
H00H C23 H00J 109.5
H00I C23 H00J 109.5
N20 C13 C14 113.6(2)
N20 C13 H00M 108.4
N20 C13 C12 107.1(3)
C14 C13 H00M 108.4
C14 C13 C12 110.8(3)
C12 C13 H00M 108.4
N1A C11A C5A 107.3(3)
N1A C11A C10A 130.1(3)
C10A C11A C5A 122.6(3)
C19A C18A H017 119.7
C17A C18A H017 119.7
C17A C18A C19A 120.6(4)
C11A C10A H00P 120.9
C9A C10A C11A 118.2(3)
C9A C10A H00P 120.9
N1 C2 C3 119.9(3)
C4 C2 N1 109.3(3)
C4 C2 C3 130.8(3)
C19A C14A C13A 117.6(3)
C19A C14A C15A 118.1(3)
C15A C14A C13A 124.3(3)
N20A C13A C14A 113.9(3)
N20A C13A H3 106.6
N20A C13A C12A 110.6(3)
C14A C13A H3 106.6
C14A C13A C12A 112.0(3)
C12A C13A H3 106.6
C11 C10 H4 121.1
C9 C10 H4 121.1
C9 C10 C11 117.8(4)
N1 C11 C10 130.7(4)
N1 C11 C5 107.0(3)
C10 C11 C5 122.3(4)
C18A C19A C14A 121.1(4)
C18A C19A H00X 119.5
C14A C19A H00X 119.5
C2 C4 C12 127.7(3)
C2 C4 C5 107.2(3)
C5 C4 C12 125.0(3)
C14 C15 H00T 119.7
C14 C15 C16 120.5(3)
C16 C15 H00T 119.7
C4A C12A C13A 116.8(3)
C4A C12A H01F 108.1
C4A C12A H01E 108.1
C13A C12A H01F 108.1
C13A C12A H01E 108.1
H01F C12A H01E 107.3
C6A C7A Br8A 118.8(3)
C6A C7A C9A 122.9(3)
C9A C7A Br8A 118.3(3)
C2 C3 H00N 109.5
C2 C3 H00Q 109.5
C2 C3 H00S 109.5
H00N C3 H00Q 109.5
H00N C3 H00S 109.5
H00Q C3 H00S 109.5
C14 C19 H5 119.8
C18 C19 C14 120.5(3)
C18 C19 H5 119.8
C2A C3A H6 109.5
C2A C3A H7 109.5
C2A C3A H8 109.5
H6 C3A H7 109.5
H6 C3A H8 109.5
H7 C3A H8 109.5
C14A C15A H9 119.9
C16A C15A C14A 120.3(3)
C16A C15A H9 119.9
C13 C12 H10 109.1
C13 C12 H11 109.1
C4 C12 C13 112.5(3)
C4 C12 H10 109.1
C4 C12 H11 109.1
H10 C12 H11 107.8
C11 C5 C4 107.0(3)
C6 C5 C11 119.4(3)
C6 C5 C4 133.6(3)
C10 C9 H012 119.9
C10 C9 C7 120.2(3)
C7 C9 H012 119.9
C5 C6 H12 121.3
C7 C6 C5 117.3(3)
C7 C6 H12 121.3
C10A C9A C7A 119.6(3)
C10A C9A H13 120.2
C7A C9A H13 120.2
C18A C17A H14 120.4
C18A C17A C16A 119.2(3)
C16A C17A H14 120.4
C9 C7 Br8 118.9(3)
C6 C7 Br8 118.2(3)
C6 C7 C9 122.9(4)
C17 C18 H15 120.0
C19 C18 C17 120.1(3)
C19 C18 H15 120.0
C21A C23A H16 109.5
C21A C23A H17 109.5
C21A C23A H18 109.5
H16 C23A H17 109.5
H16 C23A H18 109.5
H17 C23A H18 109.5
C17 C16 C15 119.9(3)
C17 C16 H019 120.1
C15 C16 H019 120.1
C15A C16A H19 119.7
C17A C16A C15A 120.7(4)
C17A C16A H19 119.7

loop_
_geom_bond_atom_site_label_1
_geom_bond_atom_site_label_2
_geom_bond_distance
Br8A C7A 1.897(3)
Br8 C7 1.907(4)
O22A C21A 1.244(4)
O22 C21 1.240(4)
N1A C2A 1.371(4)
N1A C11A 1.369(4)
N1A H21 0.90(5)
N20A C21A 1.336(4)
N20A C13A 1.460(4)
N20A H22 0.78(4)
N20 C21 1.337(4)
N20 C13 1.460(4)
N20 H23 0.78(4)
N1 C2 1.382(5)
N1 C11 1.376(5)
N1 H20 0.82(4)
C21A C23A 1.501(5)
C14 C13 1.514(4)
C14 C15 1.380(4)
C14 C19 1.390(5)
C6A H013 0.9500
C6A C5A 1.401(5)
C6A C7A 1.386(5)
C17 H00G 0.9500
C17 C18 1.385(6)
C17 C16 1.387(6)
C5A C4A 1.441(5)
C5A C11A 1.415(5)
C21 C23 1.498(5)
C4A C2A 1.382(5)
C4A C12A 1.500(5)
C2A C3A 1.485(5)
C23 H00H 0.9800
C23 H00I 0.9800
C23 H00J 0.9800
C13 H00M 1.0000
C13 C12 1.549(5)
C11A C10A 1.386(5)
C18A H017 0.9500
C18A C19A 1.384(5)
C18A C17A 1.379(6)
C10A H00P 0.9500
C10A C9A 1.381(5)
C2 C4 1.361(5)
C2 C3 1.495(5)
C14A C13A 1.513(5)
C14A C19A 1.394(5)
C14A C15A 1.397(5)
C13A H3 1.0000
C13A C12A 1.545(5)
C10 H4 0.9500
C10 C11 1.379(5)
C10 C9 1.375(6)
C11 C5 1.413(5)
C19A H00X 0.9500
C4 C12 1.499(5)
C4 C5 1.433(5)
C15 H00T 0.9500
C15 C16 1.390(5)
C12A H01F 0.9900
C12A H01E 0.9900
C7A C9A 1.401(5)
C3 H00N 0.9800
C3 H00Q 0.9800
C3 H00S 0.9800
C19 H5 0.9500
C19 C18 1.382(5)
C3A H6 0.9800
C3A H7 0.9800
C3A H8 0.9800
C15A H9 0.9500
C15A C16A 1.396(5)
C12 H10 0.9900
C12 H11 0.9900
C5 C6 1.393(5)
C9 H012 0.9500
C9 C7 1.391(6)
C6 H12 0.9500
C6 C7 1.380(5)
C9A H13 0.9500
C17A H14 0.9500
C17A C16A 1.382(6)
C18 H15 0.9500
C23A H16 0.9800
C23A H17 0.9800
C23A H18 0.9800
C16 H019 0.9500
C16A H19 0.9500

loop_
_geom_torsion_atom_site_label_1
_geom_torsion_atom_site_label_2
_geom_torsion_atom_site_label_3
_geom_torsion_atom_site_label_4
_geom_torsion
Br8A C7A C9A C10A 178.5(3)
N1A C11A C10A C9A 178.3(3)
N20A C13A C12A C4A 66.2(4)
N20 C13 C12 C4 -177.8(3)
N1 C2 C4 C12 176.0(3)
N1 C2 C4 C5 -0.3(4)
N1 C11 C5 C4 -0.4(4)
N1 C11 C5 C6 178.9(3)
C21A N20A C13A C14A -148.2(3)
C21A N20A C13A C12A 84.5(4)
C14 C13 C12 C4 57.9(3)
C14 C15 C16 C17 -0.2(6)
C14 C19 C18 C17 -0.1(5)
C6A C5A C4A C2A 177.7(4)
C6A C5A C4A C12A 0.4(6)
C6A C5A C11A N1A -179.0(3)
C6A C5A C11A C10A -0.2(5)
C6A C7A C9A C10A -0.3(5)
C5A C6A C7A Br8A -178.9(2)
C5A C6A C7A C9A -0.1(5)
C5A C4A C2A N1A 0.3(4)
C5A C4A C2A C3A -178.5(4)
C5A C4A C12A C13A -85.9(4)
C5A C11A C10A C9A -0.2(5)
C21 N20 C13 C14 -69.6(4)
C21 N20 C13 C12 167.8(3)
C4A C5A C11A N1A -1.4(4)
C4A C5A C11A C10A 177.3(3)
C2A N1A C11A C5A 1.7(4)
C2A N1A C11A C10A -177.0(4)
C2A C4A C12A C13A 97.3(4)
C13 N20 C21 O22 6.9(5)
C13 N20 C21 C23 -171.3(3)
C13 C14 C15 C16 -174.6(3)
C13 C14 C19 C18 174.9(3)
C11A N1A C2A C4A -1.3(4)
C11A N1A C2A C3A 177.7(3)
C11A C5A C4A C2A 0.7(4)
C11A C5A C4A C12A -176.6(3)
C11A C10A C9A C7A 0.5(5)
C18A C17A C16A C15A -1.5(6)
C2 N1 C11 C10 -179.2(4)
C2 N1 C11 C5 0.3(4)
C2 C4 C12 C13 -94.5(4)
C2 C4 C5 C11 0.4(4)
C2 C4 C5 C6 -178.8(4)
C14A C13A C12A C4A -62.0(4)
C14A C15A C16A C17A 0.2(5)
C13A N20A C21A O22A 7.6(5)
C13A N20A C21A C23A -172.3(3)
C13A C14A C19A C18A 178.1(3)
C13A C14A C15A C16A -178.3(3)
C10 C11 C5 C4 179.1(3)
C10 C11 C5 C6 -1.6(5)
C10 C9 C7 Br8 176.9(3)
C10 C9 C7 C6 -1.4(6)
C11 N1 C2 C4 0.0(4)
C11 N1 C2 C3 177.9(3)
C11 C10 C9 C7 0.4(5)
C11 C5 C6 C7 0.6(5)
C19A C18A C17A C16A 1.3(6)
C19A C14A C13A N20A 171.9(3)
C19A C14A C13A C12A -61.6(4)
C19A C14A C15A C16A 1.2(5)
C4 C5 C6 C7 179.7(3)
C15 C14 C13 N20 -40.9(4)
C15 C14 C13 C12 79.7(4)
C15 C14 C19 C18 0.1(5)
C12A C4A C2A N1A 177.6(3)
C12A C4A C2A C3A -1.2(6)
C7A C6A C5A C4A -176.4(4)
C7A C6A C5A C11A 0.3(5)
C3 C2 C4 C12 -1.6(6)
C3 C2 C4 C5 -177.8(4)
C19 C14 C13 N20 144.4(3)
C19 C14 C13 C12 -95.0(3)
C19 C14 C15 C16 0.1(5)
C15A C14A C13A N20A -8.6(5)
C15A C14A C13A C12A 117.9(3)
C15A C14A C19A C18A -1.4(5)
C12 C4 C5 C11 -176.0(3)
C12 C4 C5 C6 4.8(6)
C5 C4 C12 C13 81.2(4)
C5 C6 C7 Br8 -177.4(2)
C5 C6 C7 C9 0.9(5)
C9 C10 C11 N1 -179.5(4)
C9 C10 C11 C5 1.1(5)
C17A C18A C19A C14A 0.2(6)
C18 C17 C16 C15 0.2(6)
C16 C17 C18 C19 0.0(6)
